data_4077094
loop_
_publ_author_name
'Kiplinger, Jaqueline L.'
'John, Kevin D.'
'Morris, David E.'
'Scott, Brian L.'
'Burns, Carol J.'

_publ_section_title
;
 [(C5Me5)2U(Me)(OTf)]2:&#x00A0; A New Reagent for Uranium Metallocene
 Chemistry. Preparation of the First Actinide Hydrazonato Complexes
;
_journal_issue 21
_journal_name_full Organometallics
_journal_page_first 4306
_journal_paper_doi 10.1021/om0205804
_journal_volume 21
_journal_year 2002
_chemical_formula_sum 'C34 H43 Cl N2 U'
_chemical_formula_weight 753.18
_chemical_name_systematic
;
  ?
;
_space_group_IT_number 14
_symmetry_cell_setting monoclinic
_symmetry_space_group_name_Hall '-P 2ybc'
_symmetry_space_group_name_H-M 'P 1 21/c 1'
_atom_sites_solution_hydrogens geom
_atom_sites_solution_primary direct
_atom_sites_solution_secondary difmap
_audit_creation_method SHELXL-97
_cell_angle_alpha 90.00
_cell_angle_beta 104.046(1)
_cell_angle_gamma 90.00
_cell_formula_units_Z 4
_cell_length_a 14.1153(8)
_cell_length_b 9.1914(6)
_cell_length_c 24.6864(15)
_cell_measurement_temperature 203(2)
_cell_volume 3107.0(3)
_computing_cell_refinement 'Bruker SAINT 4.05'
_computing_data_collection 'Bruker SMART 4.210"'
_computing_data_reduction 'Bruker SAINT 4.05'
_computing_molecular_graphics 'SHELXTL/NT 5.10'
_computing_publication_material 'SHELXTL/NT 5.10'
_computing_structure_refinement 'SHELXL-97 (Sheldrick, 1997)'
_computing_structure_solution 'SHELXS-97 (Sheldrick, 1990)'
_diffrn_ambient_temperature 203(2)
_diffrn_measured_fraction_theta_full 0.968
_diffrn_measured_fraction_theta_max 0.968
_diffrn_radiation_monochromator graphite
_diffrn_radiation_source 'fine-focus sealed tube'
_diffrn_radiation_type MoK\a
_diffrn_radiation_wavelength 0.71073
_diffrn_reflns_av_R_equivalents 0.0483
_diffrn_reflns_av_sigmaI/netI 0.0476
_diffrn_reflns_limit_h_max 14
_diffrn_reflns_limit_h_min -11
_diffrn_reflns_limit_k_max 9
_diffrn_reflns_limit_k_min -9
_diffrn_reflns_limit_l_max 24
_diffrn_reflns_limit_l_min -24
_diffrn_reflns_number 10402
_diffrn_reflns_theta_full 20.84
_diffrn_reflns_theta_max 20.84
_diffrn_reflns_theta_min 1.70
_exptl_absorpt_coefficient_mu 5.334
_exptl_absorpt_correction_T_max 0.7402
_exptl_absorpt_correction_T_min 0.4004
_exptl_absorpt_correction_type empirical
_exptl_absorpt_process_details 'SADABS (Sheldrick, 1996)'
_exptl_crystal_colour 'rectangular slab'
_exptl_crystal_density_diffrn 1.610
_exptl_crystal_density_method 'not measured'
_exptl_crystal_description red
_exptl_crystal_F_000 1480
_exptl_crystal_size_max 0.21
_exptl_crystal_size_mid 0.10
_exptl_crystal_size_min 0.06
_refine_diff_density_max 1.276
_refine_diff_density_min -0.911
_refine_diff_density_rms 0.116
_refine_ls_extinction_method none
_refine_ls_goodness_of_fit_ref 1.041
_refine_ls_hydrogen_treatment mixed
_refine_ls_matrix_type full
_refine_ls_number_parameters 343
_refine_ls_number_reflns 3163
_refine_ls_number_restraints 0
_refine_ls_restrained_S_all 1.041
_refine_ls_R_factor_all 0.0504
_refine_ls_R_factor_gt 0.0358
_refine_ls_shift/su_max 0.001
_refine_ls_shift/su_mean 0.000
_refine_ls_structure_factor_coef Fsqd
_refine_ls_weighting_details 'calc w=1/[\s^2^(Fo^2^)+(0.0532P)^2^+0.0000P] where P=(Fo^2^+2Fc^2^)/3'
_refine_ls_weighting_scheme calc
_refine_ls_wR_factor_gt 0.0828
_refine_ls_wR_factor_ref 0.0885
_reflns_number_gt 2566
_reflns_number_total 3163
_reflns_threshold_expression >2sigma(I)
_cod_data_source_file om0205804.cif
_cod_data_source_block ccd462
_cod_original_sg_symbol_H-M 'P 21/c'
_cod_database_code 4077094

loop_
_symmetry_equiv_pos_as_xyz
'x, y, z'
'-x, y+1/2, -z+1/2'
'-x, -y, -z'
'x, -y-1/2, z-1/2'

loop_
_atom_site_label
_atom_site_type_symbol
_atom_site_fract_x
_atom_site_fract_y
_atom_site_fract_z
_atom_site_U_iso_or_equiv
_atom_site_adp_type
_atom_site_occupancy
_atom_site_symmetry_multiplicity
_atom_site_calc_flag
_atom_site_refinement_flags
U U 0.80088(2) 0.88025(3) 0.106951(13) 0.02733(17) Uani 1 1 d .
Cl Cl 0.89242(19) 1.1248(2) 0.09727(11) 0.0440(6) Uani 1 1 d .
N1 N 0.7831(5) 0.9892(7) 0.1838(3) 0.0339(19) Uani 1 1 d .
N2 N 0.7486(5) 0.8563(7) 0.1952(3) 0.0288(18) Uani 1 1 d .
C1 C 0.7678(8) 1.1215(9) 0.2140(4) 0.051(3) Uani 1 1 d .
H1A H 0.7620 1.0958 0.2507 0.076 Uiso 1 1 calc R
H1B H 0.7092 1.1692 0.1941 0.076 Uiso 1 1 calc R
H1C H 0.8224 1.1858 0.2168 0.076 Uiso 1 1 calc R
C2 C 0.7236(7) 0.8171(9) 0.2408(4) 0.036(3) Uani 1 1 d .
C3 C 0.6794(7) 0.6704(9) 0.2426(4) 0.033(2) Uani 1 1 d .
C4 C 0.6818(8) 0.5983(11) 0.2930(4) 0.049(3) Uani 1 1 d .
H4A H 0.7103 0.6444 0.3265 0.059 Uiso 1 1 calc R
C5 C 0.6439(9) 0.4631(11) 0.2942(5) 0.055(3) Uani 1 1 d .
H5A H 0.6474 0.4171 0.3282 0.066 Uiso 1 1 calc R
C6 C 0.6008(8) 0.3952(10) 0.2457(6) 0.054(3) Uani 1 1 d .
H6A H 0.5748 0.3026 0.2468 0.065 Uiso 1 1 calc R
C7 C 0.5950(7) 0.4609(10) 0.1954(4) 0.047(3) Uani 1 1 d .
H7A H 0.5647 0.4141 0.1624 0.057 Uiso 1 1 calc R
C8 C 0.6342(8) 0.5959(10) 0.1943(4) 0.045(3) Uani 1 1 d .
H8A H 0.6306 0.6397 0.1599 0.055 Uiso 1 1 calc R
C9 C 0.7400(8) 0.9061(9) 0.2933(4) 0.038(3) Uani 1 1 d .
C10 C 0.8331(8) 0.9193(10) 0.3276(4) 0.047(3) Uani 1 1 d .
H10A H 0.8850 0.8701 0.3188 0.057 Uiso 1 1 calc R
C11 C 0.8491(9) 1.0063(12) 0.3751(4) 0.056(3) Uani 1 1 d .
H11A H 0.9118 1.0161 0.3978 0.067 Uiso 1 1 calc R
C12 C 0.7728(11) 1.0772(11) 0.3883(4) 0.052(3) Uani 1 1 d .
H12A H 0.7831 1.1361 0.4198 0.063 Uiso 1 1 calc R
C13 C 0.6823(10) 1.0605(11) 0.3550(5) 0.056(3) Uani 1 1 d .
H13A H 0.6307 1.1090 0.3644 0.067 Uiso 1 1 calc R
C14 C 0.6631(8) 0.9759(10) 0.3082(4) 0.043(3) Uani 1 1 d .
H14A H 0.5996 0.9652 0.2867 0.052 Uiso 1 1 calc R
C15 C 0.9519(7) 0.7188(10) 0.1683(4) 0.040(3) Uani 1 1 d .
C16 C 0.9918(7) 0.7983(10) 0.1310(5) 0.041(3) Uani 1 1 d .
C17 C 0.9549(7) 0.7469(9) 0.0768(4) 0.040(3) Uani 1 1 d .
C18 C 0.8924(7) 0.6315(9) 0.0806(4) 0.035(2) Uani 1 1 d .
C19 C 0.8885(7) 0.6140(9) 0.1364(4) 0.036(2) Uani 1 1 d .
C20 C 0.9750(8) 0.7305(12) 0.2316(4) 0.065(3) Uani 1 1 d .
H20A H 1.0302 0.6702 0.2476 0.098 Uiso 1 1 calc R
H20B H 0.9196 0.6989 0.2446 0.098 Uiso 1 1 calc R
H20C H 0.9898 0.8298 0.2425 0.098 Uiso 1 1 calc R
C21 C 1.0760(8) 0.9087(11) 0.1493(6) 0.077(4) Uani 1 1 d .
H21A H 1.1374 0.8583 0.1564 0.115 Uiso 1 1 calc R
H21B H 1.0698 0.9575 0.1826 0.115 Uiso 1 1 calc R
H21C H 1.0732 0.9789 0.1201 0.115 Uiso 1 1 calc R
C22 C 0.9826(9) 0.7975(12) 0.0248(5) 0.069(4) Uani 1 1 d .
H22A H 1.0374 0.7421 0.0196 0.103 Uiso 1 1 calc R
H22B H 0.9997 0.8988 0.0283 0.103 Uiso 1 1 calc R
H22C H 0.9284 0.7840 -0.0069 0.103 Uiso 1 1 calc R
C23 C 0.8496(8) 0.5211(10) 0.0348(4) 0.054(3) Uani 1 1 d .
H23A H 0.8955 0.4436 0.0356 0.081 Uiso 1 1 calc R
H23B H 0.8364 0.5683 -0.0010 0.081 Uiso 1 1 calc R
H23C H 0.7900 0.4823 0.0410 0.081 Uiso 1 1 calc R
C24 C 0.8390(8) 0.4899(10) 0.1597(4) 0.054(3) Uani 1 1 d .
H24A H 0.8821 0.4076 0.1670 0.080 Uiso 1 1 calc R
H24B H 0.7800 0.4632 0.1330 0.080 Uiso 1 1 calc R
H24C H 0.8236 0.5204 0.1938 0.080 Uiso 1 1 calc R
C25 C 0.6764(7) 0.8439(10) 0.0009(4) 0.041(3) Uani 1 1 d .
C26 C 0.6888(7) 0.9966(10) 0.0083(4) 0.041(3) Uani 1 1 d .
C27 C 0.6437(7) 1.0389(10) 0.0513(4) 0.043(3) Uani 1 1 d .
C28 C 0.6010(7) 0.9142(10) 0.0688(4) 0.040(3) Uani 1 1 d .
C29 C 0.6243(7) 0.7931(9) 0.0388(4) 0.038(3) Uani 1 1 d .
C30 C 0.6956(9) 0.7605(12) -0.0485(4) 0.066(3) Uani 1 1 d .
H30A H 0.6395 0.7670 -0.0795 0.100 Uiso 1 1 calc R
H30B H 0.7083 0.6603 -0.0384 0.100 Uiso 1 1 calc R
H30C H 0.7512 0.8015 -0.0589 0.100 Uiso 1 1 calc R
C31 C 0.7312(9) 1.0975(13) -0.0275(5) 0.073(4) Uani 1 1 d .
H31A H 0.6810 1.1266 -0.0594 0.110 Uiso 1 1 calc R
H31B H 0.7823 1.0484 -0.0398 0.110 Uiso 1 1 calc R
H31C H 0.7575 1.1820 -0.0063 0.110 Uiso 1 1 calc R
C32 C 0.6296(8) 1.1918(10) 0.0676(5) 0.062(3) Uani 1 1 d .
H32A H 0.5698 1.2292 0.0445 0.093 Uiso 1 1 calc R
H32B H 0.6833 1.2502 0.0627 0.093 Uiso 1 1 calc R
H32C H 0.6266 1.1947 0.1060 0.093 Uiso 1 1 calc R
C33 C 0.5356(7) 0.9215(12) 0.1075(4) 0.057(3) Uani 1 1 d .
H33A H 0.4693 0.9329 0.0865 0.086 Uiso 1 1 calc R
H33B H 0.5538 1.0030 0.1322 0.086 Uiso 1 1 calc R
H33C H 0.5416 0.8334 0.1290 0.086 Uiso 1 1 calc R
C34 C 0.5827(8) 0.6416(10) 0.0405(5) 0.061(3) Uani 1 1 d .
H34A H 0.5208 0.6350 0.0138 0.092 Uiso 1 1 calc R
H34B H 0.5741 0.6224 0.0772 0.092 Uiso 1 1 calc R
H34C H 0.6269 0.5714 0.0315 0.092 Uiso 1 1 calc R

loop_
_atom_site_aniso_label
_atom_site_aniso_U_11
_atom_site_aniso_U_22
_atom_site_aniso_U_33
_atom_site_aniso_U_23
_atom_site_aniso_U_13
_atom_site_aniso_U_12
U 0.0306(3) 0.0211(2) 0.0312(2) 0.00042(17) 0.00940(17) 0.00008(17)
Cl 0.0480(17) 0.0272(12) 0.0587(16) 0.0045(12) 0.0167(13) -0.0073(12)
N1 0.027(5) 0.028(4) 0.048(5) -0.003(4) 0.012(4) -0.010(4)
N2 0.039(5) 0.031(5) 0.019(4) 0.000(3) 0.011(4) 0.004(4)
C1 0.070(8) 0.024(6) 0.064(7) 0.006(5) 0.028(6) -0.007(5)
C2 0.041(7) 0.032(6) 0.034(6) -0.005(5) 0.004(5) 0.000(5)
C3 0.032(6) 0.035(6) 0.033(6) -0.001(5) 0.008(5) 0.006(4)
C4 0.063(8) 0.053(7) 0.032(6) 0.002(5) 0.013(6) -0.007(6)
C5 0.087(10) 0.042(7) 0.043(7) 0.009(6) 0.027(7) -0.009(6)
C6 0.044(7) 0.027(6) 0.097(10) 0.010(7) 0.028(7) 0.000(5)
C7 0.063(8) 0.030(6) 0.052(8) -0.007(5) 0.021(6) -0.008(5)
C8 0.055(7) 0.043(7) 0.038(7) 0.011(5) 0.011(6) 0.000(5)
C9 0.043(7) 0.035(6) 0.035(6) 0.012(5) 0.009(6) -0.006(5)
C10 0.052(8) 0.058(7) 0.034(6) 0.000(5) 0.015(6) -0.002(5)
C11 0.067(9) 0.055(7) 0.041(7) -0.006(6) 0.004(7) -0.016(7)
C12 0.091(10) 0.038(6) 0.030(7) -0.005(5) 0.019(7) -0.006(7)
C13 0.068(10) 0.045(7) 0.058(8) 0.005(6) 0.021(8) 0.016(6)
C14 0.055(8) 0.037(6) 0.040(7) 0.000(5) 0.017(6) 0.006(6)
C15 0.031(6) 0.036(6) 0.054(7) -0.010(5) 0.014(6) 0.015(5)
C16 0.025(6) 0.028(5) 0.069(8) -0.009(6) 0.008(6) 0.006(5)
C17 0.043(7) 0.026(5) 0.062(8) 0.002(5) 0.033(6) 0.007(5)
C18 0.040(6) 0.030(5) 0.039(6) 0.007(5) 0.015(5) 0.009(5)
C19 0.035(6) 0.022(5) 0.054(7) 0.005(5) 0.015(5) 0.011(5)
C20 0.060(8) 0.080(8) 0.046(7) -0.017(6) -0.007(6) 0.028(7)
C21 0.035(8) 0.046(7) 0.143(13) -0.015(7) 0.008(8) -0.007(5)
C22 0.085(9) 0.055(7) 0.083(9) 0.008(6) 0.054(8) 0.020(7)
C23 0.076(9) 0.037(6) 0.042(7) -0.012(5) 0.001(6) 0.017(5)
C24 0.065(8) 0.029(6) 0.064(8) 0.015(5) 0.010(6) 0.011(5)
C25 0.051(7) 0.043(7) 0.025(6) 0.005(5) 0.002(5) 0.011(5)
C26 0.040(7) 0.038(6) 0.038(6) 0.015(5) -0.004(6) -0.003(5)
C27 0.040(7) 0.028(6) 0.058(7) 0.005(5) 0.008(6) 0.006(5)
C28 0.029(6) 0.038(6) 0.054(7) 0.005(5) 0.010(5) 0.005(5)
C29 0.039(7) 0.021(5) 0.049(7) 0.008(5) 0.000(6) 0.002(5)
C30 0.089(10) 0.070(8) 0.035(7) 0.001(6) 0.004(7) 0.018(7)
C31 0.072(9) 0.094(10) 0.050(8) 0.035(7) 0.008(7) -0.004(7)
C32 0.063(9) 0.037(6) 0.080(9) -0.004(6) 0.007(7) 0.010(6)
C33 0.033(7) 0.081(8) 0.054(7) 0.000(6) 0.003(6) 0.001(6)
C34 0.068(9) 0.036(6) 0.066(8) 0.010(6) -0.011(6) -0.006(6)

loop_
_atom_type_symbol
_atom_type_description
_atom_type_scat_dispersion_real
_atom_type_scat_dispersion_imag
_atom_type_scat_source
C C 0.0033 0.0016 'International Tables Vol C Tables 4.2.6.8 and 6.1.1.4'
H H 0.0000 0.0000 'International Tables Vol C Tables 4.2.6.8 and 6.1.1.4'
N N 0.0061 0.0033 'International Tables Vol C Tables 4.2.6.8 and 6.1.1.4'
Cl Cl 0.1484 0.1585 'International Tables Vol C Tables 4.2.6.8 and 6.1.1.4'
U U -9.6767 9.6646 'International Tables Vol C Tables 4.2.6.8 and 6.1.1.4'

loop_
_geom_angle_atom_site_label_1
_geom_angle_atom_site_label_2
_geom_angle_atom_site_label_3
_geom_angle
N1 U N2 33.4(2)
N1 U Cl 81.46(18)
N2 U Cl 114.46(17)
N1 U C16 104.5(3)
N2 U C16 105.9(3)
Cl U C16 77.0(2)
N1 U C27 86.7(3)
N2 U C27 96.4(3)
Cl U C27 81.7(2)
C16 U C27 153.9(3)
N1 U C15 90.4(3)
N2 U C15 79.8(3)
Cl U C15 100.4(2)
C16 U C15 29.7(3)
C27 U C15 176.1(3)
N1 U C17 134.0(3)
N2 U C17 128.5(3)
Cl U C17 85.3(2)
C16 U C17 29.5(3)
C27 U C17 134.5(3)
C15 U C17 49.2(3)
N1 U C19 108.2(3)
N2 U C19 84.2(3)
Cl U C19 125.7(2)
C16 U C19 48.7(3)
C27 U C19 149.8(3)
C15 U C19 29.9(3)
C17 U C19 48.9(3)
N1 U C29 112.3(3)
N2 U C29 95.3(3)
Cl U C29 125.57(19)
C16 U C29 138.7(3)
C27 U C29 49.2(3)
C15 U C29 130.3(3)
C17 U C29 111.2(3)
C19 U C29 100.6(3)
N1 U C28 85.5(3)
N2 U C28 79.2(3)
Cl U C28 110.81(19)
C16 U C28 168.4(3)
C27 U C28 29.7(3)
C15 U C28 147.5(3)
C17 U C28 140.0(3)
C19 U C28 123.0(3)
C29 U C28 29.7(3)
N1 U C26 114.7(3)
N2 U C26 125.3(3)
Cl U C26 77.2(2)
C16 U C26 128.4(3)
C27 U C26 29.8(3)
C15 U C26 153.8(3)
C17 U C26 104.7(3)
C19 U C26 134.2(3)
C29 U C26 48.7(3)
C28 U C26 48.8(3)
N1 U C18 136.8(3)
N2 U C18 112.8(2)
Cl U C18 114.5(2)
C16 U C18 48.0(3)
C27 U C18 133.5(3)
C15 U C18 48.6(3)
C17 U C18 29.2(3)
C19 U C18 29.3(3)
C29 U C18 91.2(3)
C28 U C18 120.4(3)
C26 U C18 108.1(3)
N2 N1 C1 122.1(7)
N2 N1 U 83.8(4)
C1 N1 U 150.6(6)
C2 N2 N1 127.3(7)
C2 N2 U 169.1(6)
N1 N2 U 62.8(4)
N2 C2 C3 118.4(8)
N2 C2 C9 125.1(8)
C3 C2 C9 116.4(8)
C8 C3 C4 115.8(8)
C8 C3 C2 121.9(8)
C4 C3 C2 122.2(9)
C5 C4 C3 121.8(10)
C6 C5 C4 119.9(10)
C5 C6 C7 120.9(9)
C8 C7 C6 119.2(10)
C7 C8 C3 122.4(9)
C14 C9 C10 119.0(9)
C14 C9 C2 121.0(9)
C10 C9 C2 120.0(9)
C9 C10 C11 120.1(10)
C12 C11 C10 120.0(11)
C13 C12 C11 119.0(10)
C12 C13 C14 123.0(11)
C13 C14 C9 118.8(10)
C16 C15 C19 106.9(9)
C16 C15 C20 128.4(10)
C19 C15 C20 124.7(10)
C16 C15 U 74.6(5)
C19 C15 U 76.0(5)
C20 C15 U 118.4(6)
C17 C16 C15 109.8(8)
C17 C16 C21 125.7(10)
C15 C16 C21 123.8(10)
C17 C16 U 76.4(6)
C15 C16 U 75.7(5)
C21 C16 U 122.2(6)
C16 C17 C18 106.7(8)
C16 C17 C22 126.9(9)
C18 C17 C22 126.2(9)
C16 C17 U 74.0(5)
C18 C17 U 76.5(5)
C22 C17 U 118.6(6)
C17 C18 C19 109.2(8)
C17 C18 C23 126.7(9)
C19 C18 C23 123.2(8)
C17 C18 U 74.2(5)
C19 C18 U 74.5(5)
C23 C18 U 126.5(6)
C18 C19 C15 107.4(8)
C18 C19 C24 126.1(9)
C15 C19 C24 125.9(9)
C18 C19 U 76.2(5)
C15 C19 U 74.1(5)
C24 C19 U 123.2(6)
C29 C25 C26 108.1(8)
C29 C25 C30 126.3(9)
C26 C25 C30 124.2(9)
C29 C25 U 74.2(5)
C26 C25 U 74.4(5)
C30 C25 U 128.1(6)
C27 C26 C25 107.7(8)
C27 C26 C31 125.9(9)
C25 C26 C31 126.0(10)
C27 C26 U 73.3(5)
C25 C26 U 76.1(5)
C31 C26 U 122.0(7)
C28 C27 C26 108.0(8)
C28 C27 C32 126.1(10)
C26 C27 C32 125.1(9)
C28 C27 U 76.5(5)
C26 C27 U 76.8(5)
C32 C27 U 120.9(7)
C27 C28 C29 107.9(9)
C27 C28 C33 122.7(9)
C29 C28 C33 129.2(9)
C27 C28 U 73.7(5)
C29 C28 U 75.1(5)
C33 C28 U 121.9(7)
C25 C29 C28 108.2(8)
C25 C29 C34 126.4(9)
C28 C29 C34 124.4(9)
C25 C29 U 76.6(5)
C28 C29 U 75.2(5)
C34 C29 U 123.2(6)

loop_
_geom_bond_atom_site_label_1
_geom_bond_atom_site_label_2
_geom_bond_distance
U N1 2.212(7)
U N2 2.473(7)
U Cl 2.632(2)
U C16 2.721(9)
U C27 2.731(9)
U C15 2.734(9)
U C17 2.751(9)
U C19 2.759(8)
U C29 2.766(9)
U C28 2.767(9)
U C26 2.776(9)
U C18 2.780(9)
N1 N2 1.370(9)
N1 C1 1.469(11)
N2 C2 1.310(11)
C2 C3 1.491(12)
C2 C9 1.502(13)
C3 C8 1.389(13)
C3 C4 1.404(13)
C4 C5 1.356(13)
C5 C6 1.355(14)
C6 C7 1.365(14)
C7 C8 1.361(12)
C9 C14 1.384(13)
C9 C10 1.385(13)
C10 C11 1.392(13)
C11 C12 1.364(14)
C12 C13 1.349(15)
C13 C14 1.366(14)
C15 C16 1.397(13)
C15 C19 1.417(13)
C15 C20 1.519(13)
C16 C17 1.395(13)
C16 C21 1.545(14)
C17 C18 1.397(12)
C17 C22 1.505(13)
C18 C19 1.402(12)
C18 C23 1.530(12)
C19 C24 1.522(13)
C25 C29 1.403(13)
C25 C26 1.421(13)
C25 C30 1.519(13)
C26 C27 1.418(14)
C26 C31 1.503(13)
C27 C28 1.411(12)
C27 C32 1.488(13)
C28 C29 1.419(13)
C28 C33 1.482(13)
C29 C34 1.516(12)
